data_4060320
loop_
_publ_author_name
'Dorcier, Antoine'
'Dyson, Paul J.'
'Gossens, Christian'
'Rothlisberger, Ursula'
'Scopelliti, Rosario'

_publ_section_title
;
Binding of organometallic ruthenium(II) and osmium(II) complexes to
an oligonucleotide: a combined mass spectometric and theoretical study.
;
_journal_name_full Organometallics
_journal_paper_doi 10.1021/om049025n
_journal_year 2005
_chemical_formula_sum 'C42 H52 B F4 P Ru2'
_chemical_formula_weight 876.76
_space_group_IT_number 14
_symmetry_cell_setting monoclinic
_symmetry_space_group_name_Hall '-P 2yn'
_symmetry_space_group_name_H-M 'P 1 21/n 1'
_cell_angle_alpha 90.00
_cell_angle_beta 92.226(7)
_cell_angle_gamma 90.00
_cell_formula_units_Z 4
_cell_length_a 11.2717(7)
_cell_length_b 17.0632(14)
_cell_length_c 19.4068(12)
_cell_measurement_temperature 153(2)
_cell_volume 3729.7(4)
_diffrn_ambient_temperature 153(2)
_exptl_crystal_density_diffrn 1.561
_cod_original_sg_symbol_H-M 'P 21/n'
_cod_database_code 4060320

loop_
_symmetry_equiv_pos_as_xyz
'x, y, z'
'-x+1/2, y+1/2, -z+1/2'
'-x, -y, -z'
'x-1/2, -y-1/2, z-1/2'

loop_
_atom_site_label
_atom_site_type_symbol
_atom_site_fract_x
_atom_site_fract_y
_atom_site_fract_z
_atom_site_U_iso_or_equiv
_atom_site_adp_type
_atom_site_occupancy
_atom_site_symmetry_multiplicity
_atom_site_calc_flag
_atom_site_refinement_flags
_atom_site_disorder_assembly
_atom_site_disorder_group
C1 C 0.0972(4) -0.3661(3) 0.1295(3) 0.0188(11) Uani 1 1 d . . .
C2 C 0.0460(4) -0.4390(3) 0.1155(3) 0.0226(12) Uani 1 1 d . . .
H2A H 0.0795 -0.4725 0.0823 0.027 Uiso 1 1 calc R . .
C3 C -0.0535(5) -0.4629(3) 0.1497(3) 0.0308(14) Uani 1 1 d . . .
H3A H -0.0884 -0.5125 0.1395 0.037 Uiso 1 1 calc R . .
C4 C -0.1019(5) -0.4151(3) 0.1984(3) 0.0311(14) Uani 1 1 d . . .
H4A H -0.1689 -0.4323 0.2226 0.037 Uiso 1 1 calc R . .
C5 C -0.0532(5) -0.3424(3) 0.2122(3) 0.0277(13) Uani 1 1 d . . .
H5A H -0.0872 -0.3092 0.2454 0.033 Uiso 1 1 calc R . .
C6 C 0.0456(4) -0.3178(3) 0.1775(3) 0.0229(11) Uani 1 1 d . . .
H6A H 0.0782 -0.2673 0.1867 0.028 Uiso 1 1 calc R . .
C7 C 0.2833(4) -0.4196(3) 0.0479(2) 0.0168(11) Uani 1 1 d . . .
C8 C 0.2813(4) -0.4325(3) -0.0226(3) 0.0213(11) Uani 1 1 d . . .
H8A H 0.2523 -0.3931 -0.0534 0.026 Uiso 1 1 calc R . .
C9 C 0.3219(5) -0.5036(3) -0.0484(3) 0.0315(14) Uani 1 1 d . . .
H9A H 0.3207 -0.5126 -0.0968 0.038 Uiso 1 1 calc R . .
C10 C 0.3637(5) -0.5605(3) -0.0037(3) 0.0322(14) Uani 1 1 d . . .
H10A H 0.3898 -0.6092 -0.0214 0.039 Uiso 1 1 calc R . .
C11 C 0.3682(5) -0.5479(3) 0.0666(3) 0.0286(13) Uani 1 1 d . . .
H11A H 0.3989 -0.5871 0.0971 0.034 Uiso 1 1 calc R . .
C12 C 0.3278(5) -0.4779(3) 0.0921(3) 0.0235(12) Uani 1 1 d . . .
H12A H 0.3304 -0.4692 0.1405 0.028 Uiso 1 1 calc R . .
C13A C 0.0200(10) -0.1601(7) 0.0306(7) 0.0208(8) Uani 0.50 1 d P A 1
C14A C 0.0060(11) -0.2264(6) -0.0105(6) 0.0208(8) Uani 0.50 1 d P A 1
C15A C 0.0803(11) -0.2396(8) -0.0670(6) 0.0208(8) Uani 0.50 1 d P A 1
C16A C 0.1665(12) -0.1815(8) -0.0823(9) 0.0208(8) Uani 0.50 1 d P A 1
C17A C 0.1705(13) -0.1079(8) -0.0471(7) 0.0208(8) Uani 0.50 1 d P A 1
C18A C 0.1043(10) -0.0980(7) 0.0139(6) 0.0208(8) Uani 0.50 1 d P A 1
C19A C -0.0500(13) -0.1430(8) 0.0934(7) 0.0419(10) Uani 0.50 1 d P A 1
H19A H -0.0894 -0.1909 0.1082 0.050 Uiso 0.50 1 calc PR A 1
H19B H -0.1099 -0.1028 0.0821 0.050 Uiso 0.50 1 calc PR A 1
H19C H 0.0037 -0.1239 0.1306 0.050 Uiso 0.50 1 calc PR A 1
C20A C -0.0963(12) -0.2809(8) 0.0080(7) 0.0419(10) Uani 0.50 1 d P A 1
H20A H -0.1722 -0.2565 -0.0058 0.050 Uiso 0.50 1 calc PR A 1
H20B H -0.0934 -0.2902 0.0579 0.050 Uiso 0.50 1 calc PR A 1
H20C H -0.0884 -0.3309 -0.0162 0.050 Uiso 0.50 1 calc PR A 1
C21A C 0.0527(12) -0.3143(9) -0.1079(7) 0.0419(10) Uani 0.50 1 d P A 1
H21A H -0.0226 -0.3079 -0.1343 0.050 Uiso 0.50 1 calc PR A 1
H21B H 0.0465 -0.3586 -0.0761 0.050 Uiso 0.50 1 calc PR A 1
H21C H 0.1165 -0.3244 -0.1397 0.050 Uiso 0.50 1 calc PR A 1
C22A C 0.2407(13) -0.2011(9) -0.1441(8) 0.0419(10) Uani 0.50 1 d P A 1
H22A H 0.1925 -0.1937 -0.1867 0.050 Uiso 0.50 1 calc PR A 1
H22B H 0.2671 -0.2558 -0.1409 0.050 Uiso 0.50 1 calc PR A 1
H22C H 0.3100 -0.1665 -0.1444 0.050 Uiso 0.50 1 calc PR A 1
C23A C 0.2466(13) -0.0452(9) -0.0794(7) 0.0419(10) Uani 0.50 1 d P A 1
H23A H 0.2058 -0.0252 -0.1213 0.050 Uiso 0.50 1 calc PR A 1
H23B H 0.3231 -0.0679 -0.0912 0.050 Uiso 0.50 1 calc PR A 1
H23C H 0.2599 -0.0022 -0.0466 0.050 Uiso 0.50 1 calc PR A 1
C24A C 0.1260(12) -0.0240(8) 0.0536(7) 0.0419(10) Uani 0.50 1 d P A 1
H24A H 0.1270 -0.0354 0.1031 0.050 Uiso 0.50 1 calc PR A 1
H24B H 0.0626 0.0136 0.0421 0.050 Uiso 0.50 1 calc PR A 1
H24C H 0.2026 -0.0017 0.0416 0.050 Uiso 0.50 1 calc PR A 1
C13B C 0.0440(11) -0.1358(6) 0.0351(7) 0.0208(8) Uani 0.50 1 d P A 2
C14B C 0.0007(11) -0.2062(7) 0.0055(6) 0.0208(8) Uani 0.50 1 d P A 2
C15B C 0.0558(11) -0.2395(8) -0.0530(6) 0.0208(8) Uani 0.50 1 d P A 2
C16B C 0.1472(13) -0.1980(7) -0.0845(9) 0.0208(8) Uani 0.50 1 d P A 2
C17B C 0.1801(13) -0.1209(8) -0.0608(7) 0.0208(8) Uani 0.50 1 d P A 2
C18B C 0.1319(10) -0.0901(7) 0.0005(6) 0.0208(8) Uani 0.50 1 d P A 2
C19B C -0.0146(12) -0.1108(8) 0.1009(7) 0.0419(10) Uani 0.50 1 d P A 2
H19D H -0.0226 -0.1563 0.1312 0.050 Uiso 0.50 1 calc PR A 2
H19E H -0.0934 -0.0890 0.0894 0.050 Uiso 0.50 1 calc PR A 2
H19F H 0.0344 -0.0708 0.1246 0.050 Uiso 0.50 1 calc PR A 2
C20B C -0.1024(13) -0.2526(8) 0.0307(7) 0.0419(10) Uani 0.50 1 d P A 2
H20D H -0.1734 -0.2412 0.0017 0.050 Uiso 0.50 1 calc PR A 2
H20E H -0.1166 -0.2382 0.0785 0.050 Uiso 0.50 1 calc PR A 2
H20F H -0.0843 -0.3087 0.0282 0.050 Uiso 0.50 1 calc PR A 2
C21B C 0.0177(12) -0.3160(9) -0.0869(7) 0.0419(10) Uani 0.50 1 d P A 2
H21D H -0.0507 -0.3066 -0.1186 0.050 Uiso 0.50 1 calc PR A 2
H21E H -0.0042 -0.3536 -0.0514 0.050 Uiso 0.50 1 calc PR A 2
H21F H 0.0835 -0.3372 -0.1128 0.050 Uiso 0.50 1 calc PR A 2
C22B C 0.2109(13) -0.2265(8) -0.1474(8) 0.0419(10) Uani 0.50 1 d P A 2
H22D H 0.1836 -0.1963 -0.1880 0.050 Uiso 0.50 1 calc PR A 2
H22E H 0.1934 -0.2822 -0.1551 0.050 Uiso 0.50 1 calc PR A 2
H22F H 0.2967 -0.2195 -0.1398 0.050 Uiso 0.50 1 calc PR A 2
C23B C 0.2619(13) -0.0677(9) -0.0995(7) 0.0419(10) Uani 0.50 1 d P A 2
H23D H 0.2174 -0.0431 -0.1382 0.050 Uiso 0.50 1 calc PR A 2
H23E H 0.3275 -0.0985 -0.1171 0.050 Uiso 0.50 1 calc PR A 2
H23F H 0.2937 -0.0270 -0.0684 0.050 Uiso 0.50 1 calc PR A 2
C24B C 0.1638(12) -0.0104(9) 0.0337(7) 0.0419(10) Uani 0.50 1 d P A 2
H24D H 0.1837 -0.0178 0.0829 0.050 Uiso 0.50 1 calc PR A 2
H24E H 0.0960 0.0253 0.0282 0.050 Uiso 0.50 1 calc PR A 2
H24F H 0.2323 0.0121 0.0111 0.050 Uiso 0.50 1 calc PR A 2
C25 C 0.4872(4) -0.3007(3) 0.2055(3) 0.0209(6) Uani 1 1 d . A .
C26 C 0.5360(4) -0.2311(3) 0.1778(3) 0.0209(6) Uani 1 1 d . A .
C27 C 0.4875(4) -0.1556(3) 0.1925(3) 0.0219(11) Uani 1 1 d . A .
C28 C 0.3785(5) -0.1509(3) 0.2264(3) 0.0228(12) Uani 1 1 d . A .
C29 C 0.3238(4) -0.2216(3) 0.2513(3) 0.0209(6) Uani 1 1 d . A .
C30 C 0.3793(5) -0.2950(3) 0.2419(2) 0.0215(11) Uani 1 1 d . A .
C31 C 0.5501(5) -0.3785(3) 0.1979(3) 0.0362(15) Uani 1 1 d . . .
H31A H 0.6361 -0.3699 0.1987 0.043 Uiso 1 1 calc R . .
H31B H 0.5245 -0.4029 0.1541 0.043 Uiso 1 1 calc R . .
H31C H 0.5303 -0.4131 0.2361 0.043 Uiso 1 1 calc R . .
C32 C 0.6459(5) -0.2363(4) 0.1364(3) 0.0338(14) Uani 1 1 d . . .
H32A H 0.6509 -0.2885 0.1157 0.041 Uiso 1 1 calc R . .
H32B H 0.7161 -0.2271 0.1667 0.041 Uiso 1 1 calc R . .
H32C H 0.6422 -0.1966 0.0999 0.041 Uiso 1 1 calc R . .
C33 C 0.5567(5) -0.0825(3) 0.1762(3) 0.0373(15) Uani 1 1 d . . .
H33A H 0.5969 -0.0898 0.1328 0.045 Uiso 1 1 calc R . .
H33B H 0.6159 -0.0724 0.2134 0.045 Uiso 1 1 calc R . .
H33C H 0.5023 -0.0378 0.1718 0.045 Uiso 1 1 calc R . .
C34 C 0.3216(5) -0.0727(3) 0.2396(3) 0.0368(15) Uani 1 1 d . . .
H34A H 0.3423 -0.0358 0.2033 0.044 Uiso 1 1 calc R . .
H34B H 0.3503 -0.0525 0.2844 0.044 Uiso 1 1 calc R . .
H34C H 0.2352 -0.0790 0.2395 0.044 Uiso 1 1 calc R . .
C35 C 0.2160(5) -0.2136(4) 0.2947(3) 0.0371(15) Uani 1 1 d . . .
H35A H 0.1591 -0.1776 0.2720 0.045 Uiso 1 1 calc R . .
H35B H 0.2402 -0.1930 0.3402 0.045 Uiso 1 1 calc R . .
H35C H 0.1788 -0.2651 0.2999 0.045 Uiso 1 1 calc R . .
C36 C 0.3260(6) -0.3678(3) 0.2729(3) 0.0353(14) Uani 1 1 d . . .
H36A H 0.3463 -0.3695 0.3225 0.042 Uiso 1 1 calc R . .
H36B H 0.3578 -0.4145 0.2507 0.042 Uiso 1 1 calc R . .
H36C H 0.2395 -0.3666 0.2657 0.042 Uiso 1 1 calc R . .
C37 C 0.3973(5) -0.2064(3) 0.0320(3) 0.0275(5) Uani 1 1 d . A .
C38 C 0.4489(5) -0.2617(3) -0.0107(3) 0.0275(5) Uani 1 1 d . . .
H38A H 0.4225 -0.3146 -0.0098 0.033 Uiso 1 1 calc R . .
C39 C 0.5386(5) -0.2404(3) -0.0545(3) 0.0275(5) Uani 1 1 d . . .
H39A H 0.5726 -0.2789 -0.0831 0.033 Uiso 1 1 calc R . .
C40 C 0.5783(5) -0.1646(3) -0.0568(3) 0.0275(5) Uani 1 1 d . . .
H40A H 0.6405 -0.1509 -0.0862 0.033 Uiso 1 1 calc R . .
C41 C 0.5280(5) -0.1081(3) -0.0163(3) 0.0275(5) Uani 1 1 d . . .
H41A H 0.5544 -0.0553 -0.0183 0.033 Uiso 1 1 calc R . .
C42 C 0.4393(5) -0.1286(3) 0.0268(3) 0.0275(5) Uani 1 1 d . . .
H42A H 0.4050 -0.0891 0.0542 0.033 Uiso 1 1 calc R . .
B1 B 0.1139(6) 0.0972(4) -0.2714(3) 0.0352(17) Uani 1 1 d D . .
F1A F 0.2095(8) 0.0885(5) -0.3161(4) 0.0618(9) Uani 0.50 1 d PD B 1
F2A F 0.0097(9) 0.0748(5) -0.2933(5) 0.0618(9) Uani 0.50 1 d PD B 1
F3A F 0.1181(12) 0.1679(9) -0.2419(9) 0.0618(9) Uani 0.50 1 d PD B 1
F4A F 0.1551(8) 0.0402(5) -0.2198(4) 0.0618(9) Uani 0.50 1 d PD B 1
F1B F 0.1868(8) 0.0419(5) -0.2774(5) 0.0618(9) Uani 0.50 1 d PD B 2
F2B F -0.0054(9) 0.0677(5) -0.2562(5) 0.0618(9) Uani 0.50 1 d PD B 2
F3B F 0.1420(12) 0.1615(9) -0.2337(10) 0.0618(9) Uani 0.50 1 d PD B 2
F4B F 0.0854(8) 0.1292(5) -0.3411(4) 0.0618(9) Uani 0.50 1 d PD B 2
P1 P 0.22642(11) -0.32957(7) 0.08449(6) 0.0143(3) Uani 1 1 d . A .
Ru1 Ru 0.19654(3) -0.21363(2) 0.02717(2) 0.01524(11) Uani 1 1 d . A .
H1 H 0.2303 -0.2051 0.1007 0.050 Uiso 1 1 d . . .
Ru2 Ru 0.34709(3) -0.23861(2) 0.138643(19) 0.01292(11) Uani 1 1 d . . .

loop_
_atom_site_aniso_label
_atom_site_aniso_U_11
_atom_site_aniso_U_22
_atom_site_aniso_U_33
_atom_site_aniso_U_23
_atom_site_aniso_U_13
_atom_site_aniso_U_12
C1 0.013(2) 0.023(3) 0.020(3) 0.007(2) 0.000(2) 0.000(2)
C2 0.017(3) 0.026(3) 0.025(3) 0.000(2) -0.002(2) -0.001(2)
C3 0.017(3) 0.026(3) 0.049(4) 0.005(3) 0.001(3) -0.009(2)
C4 0.016(3) 0.042(3) 0.036(4) 0.014(3) 0.006(3) 0.002(2)
C5 0.022(3) 0.036(3) 0.026(3) 0.008(2) 0.011(3) 0.005(2)
C6 0.020(3) 0.025(3) 0.024(3) 0.000(2) 0.001(2) -0.001(2)
C7 0.016(3) 0.018(2) 0.016(3) -0.0006(19) -0.001(2) -0.0027(19)
C8 0.020(3) 0.024(3) 0.020(3) -0.003(2) 0.000(2) 0.004(2)
C9 0.032(3) 0.036(3) 0.026(3) -0.009(2) 0.000(3) 0.008(3)
C10 0.038(3) 0.023(3) 0.035(4) -0.011(2) -0.008(3) 0.009(2)
C11 0.030(3) 0.022(3) 0.034(3) 0.002(2) 0.002(3) 0.004(2)
C12 0.027(3) 0.024(3) 0.020(3) 0.002(2) 0.001(2) 0.001(2)
C13A 0.0188(18) 0.025(2) 0.0185(19) 0.0058(15) 0.0023(14) 0.0085(14)
C14A 0.0188(18) 0.025(2) 0.0185(19) 0.0058(15) 0.0023(14) 0.0085(14)
C15A 0.0188(18) 0.025(2) 0.0185(19) 0.0058(15) 0.0023(14) 0.0085(14)
C16A 0.0188(18) 0.025(2) 0.0185(19) 0.0058(15) 0.0023(14) 0.0085(14)
C17A 0.0188(18) 0.025(2) 0.0185(19) 0.0058(15) 0.0023(14) 0.0085(14)
C18A 0.0188(18) 0.025(2) 0.0185(19) 0.0058(15) 0.0023(14) 0.0085(14)
C19A 0.035(3) 0.057(3) 0.034(3) 0.004(2) 0.001(2) 0.0085(19)
C20A 0.035(3) 0.057(3) 0.034(3) 0.004(2) 0.001(2) 0.0085(19)
C21A 0.035(3) 0.057(3) 0.034(3) 0.004(2) 0.001(2) 0.0085(19)
C22A 0.035(3) 0.057(3) 0.034(3) 0.004(2) 0.001(2) 0.0085(19)
C23A 0.035(3) 0.057(3) 0.034(3) 0.004(2) 0.001(2) 0.0085(19)
C24A 0.035(3) 0.057(3) 0.034(3) 0.004(2) 0.001(2) 0.0085(19)
C13B 0.0188(18) 0.025(2) 0.0185(19) 0.0058(15) 0.0023(14) 0.0085(14)
C14B 0.0188(18) 0.025(2) 0.0185(19) 0.0058(15) 0.0023(14) 0.0085(14)
C15B 0.0188(18) 0.025(2) 0.0185(19) 0.0058(15) 0.0023(14) 0.0085(14)
C16B 0.0188(18) 0.025(2) 0.0185(19) 0.0058(15) 0.0023(14) 0.0085(14)
C17B 0.0188(18) 0.025(2) 0.0185(19) 0.0058(15) 0.0023(14) 0.0085(14)
C18B 0.0188(18) 0.025(2) 0.0185(19) 0.0058(15) 0.0023(14) 0.0085(14)
C19B 0.035(3) 0.057(3) 0.034(3) 0.004(2) 0.001(2) 0.0085(19)
C20B 0.035(3) 0.057(3) 0.034(3) 0.004(2) 0.001(2) 0.0085(19)
C21B 0.035(3) 0.057(3) 0.034(3) 0.004(2) 0.001(2) 0.0085(19)
C22B 0.035(3) 0.057(3) 0.034(3) 0.004(2) 0.001(2) 0.0085(19)
C23B 0.035(3) 0.057(3) 0.034(3) 0.004(2) 0.001(2) 0.0085(19)
C24B 0.035(3) 0.057(3) 0.034(3) 0.004(2) 0.001(2) 0.0085(19)
C25 0.0148(15) 0.0344(17) 0.0131(15) -0.0044(12) -0.0042(13) -0.0002(12)
C26 0.0148(15) 0.0344(17) 0.0131(15) -0.0044(12) -0.0042(13) -0.0002(12)
C27 0.020(3) 0.029(3) 0.017(3) -0.006(2) -0.007(2) -0.005(2)
C28 0.025(3) 0.029(3) 0.014(3) -0.009(2) -0.002(2) -0.001(2)
C29 0.0148(15) 0.0344(17) 0.0131(15) -0.0044(12) -0.0042(13) -0.0002(12)
C30 0.028(3) 0.025(3) 0.011(3) 0.003(2) -0.005(2) -0.005(2)
C31 0.032(3) 0.033(3) 0.043(4) -0.006(3) -0.002(3) 0.012(3)
C32 0.013(3) 0.056(4) 0.033(3) -0.008(3) 0.006(3) -0.002(2)
C33 0.036(3) 0.040(3) 0.035(4) -0.004(3) -0.002(3) -0.019(3)
C34 0.038(4) 0.033(3) 0.040(4) -0.016(3) 0.000(3) 0.009(3)
C35 0.026(3) 0.064(4) 0.022(3) -0.013(3) 0.012(3) -0.004(3)
C36 0.046(4) 0.039(3) 0.021(3) 0.010(2) -0.001(3) -0.007(3)
C37 0.0285(12) 0.0246(11) 0.0305(13) 0.0030(9) 0.0162(12) 0.0017(9)
C38 0.0285(12) 0.0246(11) 0.0305(13) 0.0030(9) 0.0162(12) 0.0017(9)
C39 0.0285(12) 0.0246(11) 0.0305(13) 0.0030(9) 0.0162(12) 0.0017(9)
C40 0.0285(12) 0.0246(11) 0.0305(13) 0.0030(9) 0.0162(12) 0.0017(9)
C41 0.0285(12) 0.0246(11) 0.0305(13) 0.0030(9) 0.0162(12) 0.0017(9)
C42 0.0285(12) 0.0246(11) 0.0305(13) 0.0030(9) 0.0162(12) 0.0017(9)
B1 0.046(4) 0.031(4) 0.029(4) -0.020(3) 0.009(4) -0.002(3)
F1A 0.073(2) 0.0585(18) 0.055(2) -0.0120(16) 0.008(2) -0.0018(15)
F2A 0.073(2) 0.0585(18) 0.055(2) -0.0120(16) 0.008(2) -0.0018(15)
F3A 0.073(2) 0.0585(18) 0.055(2) -0.0120(16) 0.008(2) -0.0018(15)
F4A 0.073(2) 0.0585(18) 0.055(2) -0.0120(16) 0.008(2) -0.0018(15)
F1B 0.073(2) 0.0585(18) 0.055(2) -0.0120(16) 0.008(2) -0.0018(15)
F2B 0.073(2) 0.0585(18) 0.055(2) -0.0120(16) 0.008(2) -0.0018(15)
F3B 0.073(2) 0.0585(18) 0.055(2) -0.0120(16) 0.008(2) -0.0018(15)
F4B 0.073(2) 0.0585(18) 0.055(2) -0.0120(16) 0.008(2) -0.0018(15)
P1 0.0132(6) 0.0175(6) 0.0124(7) 0.0001(5) 0.0025(5) 0.0000(5)
Ru1 0.0129(2) 0.0203(2) 0.0128(2) 0.00326(15) 0.00355(17) 0.00366(15)
Ru2 0.01169(19) 0.01635(19) 0.0110(2) -0.00060(14) 0.00338(16) 0.00123(14)

loop_
_geom_bond_atom_site_label_1
_geom_bond_atom_site_label_2
_geom_bond_distance
_geom_bond_site_symmetry_2
_geom_bond_publ_flag
C1 C6 1.389(7) . ?
C1 C2 1.394(7) . ?
C1 P1 1.837(5) . ?
C2 C3 1.387(7) . ?
C2 H2A 0.9500 . ?
C3 C4 1.377(8) . ?
C3 H3A 0.9500 . ?
C4 C5 1.379(8) . ?
C4 H4A 0.9500 . ?
C5 C6 1.388(7) . ?
C5 H5A 0.9500 . ?
C6 H6A 0.9500 . ?
C7 C8 1.386(7) . ?
C7 C12 1.394(7) . ?
C7 P1 1.819(5) . ?
C8 C9 1.396(7) . ?
C8 H8A 0.9500 . ?
C9 C10 1.374(8) . ?
C9 H9A 0.9500 . ?
C10 C11 1.380(8) . ?
C10 H10A 0.9500 . ?
C11 C12 1.377(7) . ?
C11 H11A 0.9500 . ?
C12 H12A 0.9500 . ?
C13A C14A 1.389(16) . ?
C13A C18A 1.468(15) . ?
C13A C19A 1.505(18) . ?
C13A Ru1 2.193(12) . ?
C14A C15A 1.424(14) . ?
C14A C20A 1.535(19) . ?
C14A Ru1 2.253(13) . ?
C15A C16A 1.427(16) . ?
C15A C21A 1.53(2) . ?
C15A Ru1 2.251(14) . ?
C16A C17A 1.429(18) . ?
C16A C22A 1.53(2) . ?
C16A Ru1 2.207(16) . ?
C17A C18A 1.434(14) . ?
C17A C23A 1.52(2) . ?
C17A Ru1 2.320(15) . ?
C18A C24A 1.49(2) . ?
C18A Ru1 2.240(12) . ?
C19A H19A 0.9800 . ?
C19A H19B 0.9800 . ?
C19A H19C 0.9800 . ?
C20A H20A 0.9800 . ?
C20A H20B 0.9800 . ?
C20A H20C 0.9800 . ?
C21A H21A 0.9800 . ?
C21A H21B 0.9800 . ?
C21A H21C 0.9800 . ?
C22A H22A 0.9800 . ?
C22A H22B 0.9800 . ?
C22A H22C 0.9800 . ?
C23A H23A 0.9800 . ?
C23A H23B 0.9800 . ?
C23A H23C 0.9800 . ?
C24A H24A 0.9800 . ?
C24A H24B 0.9800 . ?
C24A H24C 0.9800 . ?
C13B C14B 1.413(16) . ?
C13B C18B 1.446(14) . ?
C13B C19B 1.521(18) . ?
C13B Ru1 2.183(12) . ?
C14B C15B 1.432(14) . ?
C14B C20B 1.503(19) . ?
C14B Ru1 2.235(13) . ?
C15B C16B 1.408(16) . ?
C15B C21B 1.52(2) . ?
C15B Ru1 2.223(14) . ?
C16B C17B 1.438(18) . ?
C16B C22B 1.52(2) . ?
C16B Ru1 2.232(17) . ?
C17B C18B 1.427(15) . ?
C17B C23B 1.52(2) . ?
C17B Ru1 2.329(15) . ?
C18B C24B 1.54(2) . ?
C18B Ru1 2.283(12) . ?
C19B H19D 0.9800 . ?
C19B H19E 0.9800 . ?
C19B H19F 0.9800 . ?
C20B H20D 0.9800 . ?
C20B H20E 0.9800 . ?
C20B H20F 0.9800 . ?
C21B H21D 0.9800 . ?
C21B H21E 0.9800 . ?
C21B H21F 0.9800 . ?
C22B H22D 0.9800 . ?
C22B H22E 0.9800 . ?
C22B H22F 0.9800 . ?
C23B H23D 0.9800 . ?
C23B H23E 0.9800 . ?
C23B H23F 0.9800 . ?
C24B H24D 0.9800 . ?
C24B H24E 0.9800 . ?
C24B H24F 0.9800 . ?
C25 C26 1.423(7) . ?
C25 C30 1.433(7) . ?
C25 C31 1.516(7) . ?
C25 Ru2 2.267(5) . ?
C26 C27 1.433(7) . ?
C26 C32 1.504(6) . ?
C26 Ru2 2.237(5) . ?
C27 C28 1.419(7) . ?
C27 C33 1.512(7) . ?
C27 Ru2 2.339(5) . ?
C28 C29 1.447(7) . ?
C28 C34 1.505(7) . ?
C28 Ru2 2.285(5) . ?
C29 C30 1.416(7) . ?
C29 C35 1.510(6) . ?
C29 Ru2 2.232(5) . ?
C30 C36 1.515(7) . ?
C30 Ru2 2.240(5) . ?
C31 H31A 0.9800 . ?
C31 H31B 0.9800 . ?
C31 H31C 0.9800 . ?
C32 H32A 0.9800 . ?
C32 H32B 0.9800 . ?
C32 H32C 0.9800 . ?
C33 H33A 0.9800 . ?
C33 H33B 0.9800 . ?
C33 H33C 0.9800 . ?
C34 H34A 0.9800 . ?
C34 H34B 0.9800 . ?
C34 H34C 0.9800 . ?
C35 H35A 0.9800 . ?
C35 H35B 0.9800 . ?
C35 H35C 0.9800 . ?
C36 H36A 0.9800 . ?
C36 H36B 0.9800 . ?
C36 H36C 0.9800 . ?
C37 C38 1.397(7) . ?
C37 C42 1.415(7) . ?
C37 Ru2 2.236(5) . ?
C37 Ru1 2.264(5) . ?
C38 C39 1.395(6) . ?
C38 H38A 0.9500 . ?
C39 C40 1.371(7) . ?
C39 H39A 0.9500 . ?
C40 C41 1.379(7) . ?
C40 H40A 0.9500 . ?
C41 C42 1.374(6) . ?
C41 H41A 0.9500 . ?
C42 H42A 0.9500 . ?
B1 F1B 1.260(10) . ?
B1 F2A 1.291(11) . ?
B1 F3A 1.336(15) . ?
B1 F3B 1.349(15) . ?
B1 F1A 1.417(10) . ?
B1 F4A 1.459(11) . ?
B1 F2B 1.476(11) . ?
B1 F4B 1.483(10) . ?
P1 Ru1 2.2881(13) . ?
P1 Ru2 2.2917(13) . ?
Ru1 H1 1.4698 . ?
Ru2 H1 1.5896 . ?
